data_7109126
loop_
_publ_author_name
'Xiao-Li Hu'
'Chun-Yi Sun'
'Chao Qin'
'Xin-Long Wang'
'Hai-Ning Wang'
'En-Long Zhou'
'Wen-E Li'
'Zhong-Min Su'

_publ_section_title
;
 Iodine-templated assembly of unprecedented 3d-4f metal-organic frameworks
 as photocatalysts for hydrogen generation
;
_journal_name_full Chem.Commun.
_journal_page_first 3564
_journal_paper_doi 10.1039/c3cc39173f
_journal_volume 49
_journal_year 2013
_chemical_formula_moiety 'C42 H36 Cu5 I8 N6 O34 Tb2'
_chemical_formula_sum 'C42 H36 Cu5 I8 N6 O34 Tb2'
_chemical_formula_weight 2819.51
_chemical_name_systematic
;
?
;
_space_group_IT_number 14
_symmetry_cell_setting monoclinic
_symmetry_Int_Tables_number 14
_symmetry_space_group_name_Hall '-P 2ybc'
_symmetry_space_group_name_H-M 'P 1 21/c 1'
_atom_sites_solution_hydrogens geom
_atom_sites_solution_primary direct
_atom_sites_solution_secondary difmap
_audit_creation_method SHELXL-97
_cell_angle_alpha 90.00
_cell_angle_beta 105.0040(10)
_cell_angle_gamma 90.00
_cell_formula_units_Z 2
_cell_length_a 12.3775(10)
_cell_length_b 13.5563(12)
_cell_length_c 22.4534(19)
_cell_measurement_reflns_used 18293
_cell_measurement_temperature 296(2)
_cell_measurement_theta_max 25.00
_cell_measurement_theta_min 1.77
_cell_volume 3639.1(5)
_computing_cell_refinement 'SAINT (Bruker, 1999)'
_computing_data_collection 'SMART (Bruker, 1997)'
_computing_data_reduction SAINT
_computing_molecular_graphics 'SHELXTL-PLUS (Sheldrick, 1990)'
_computing_publication_material SHELXL-97
_computing_structure_refinement 'SHELXL-97 (Sheldrick, 1997)'
_computing_structure_solution 'SHELXS-97 (Sheldrick, 1997)'
_diffrn_ambient_temperature 296(2)
_diffrn_measured_fraction_theta_full 0.997
_diffrn_measured_fraction_theta_max 0.997
_diffrn_measurement_device_type 'Bruker APEX CCD area-detector'
_diffrn_measurement_method '\w scans'
_diffrn_radiation_monochromator graphite
_diffrn_radiation_source 'fine-focus sealed tube'
_diffrn_radiation_type MoK\a
_diffrn_radiation_wavelength 0.71073
_diffrn_reflns_av_R_equivalents 0.0366
_diffrn_reflns_limit_h_max 14
_diffrn_reflns_limit_h_min -14
_diffrn_reflns_limit_k_max 16
_diffrn_reflns_limit_k_min -16
_diffrn_reflns_limit_l_max 26
_diffrn_reflns_limit_l_min -14
_diffrn_reflns_number 18293
_diffrn_reflns_theta_full 25.00
_diffrn_reflns_theta_max 25.00
_diffrn_reflns_theta_min 1.77
_exptl_absorpt_coefficient_mu 6.830
_exptl_absorpt_correction_T_max 0.2910
_exptl_absorpt_correction_T_min 0.2697
_exptl_absorpt_correction_type multi-scan
_exptl_absorpt_process_details 'SADABS (Sheldrick, 1996)'
_exptl_crystal_colour black
_exptl_crystal_density_diffrn 2.573
_exptl_crystal_density_method 'not measured'
_exptl_crystal_description block
_exptl_crystal_F_000 2602
_exptl_crystal_size_max 0.26
_exptl_crystal_size_mid 0.25
_exptl_crystal_size_min 0.24
_refine_diff_density_max 1.776
_refine_diff_density_min -1.019
_refine_diff_density_rms 0.147
_refine_ls_extinction_method none
_refine_ls_goodness_of_fit_ref 1.025
_refine_ls_hydrogen_treatment constr
_refine_ls_matrix_type full
_refine_ls_number_parameters 496
_refine_ls_number_reflns 6386
_refine_ls_number_restraints 84
_refine_ls_restrained_S_all 1.105
_refine_ls_R_factor_all 0.0462
_refine_ls_R_factor_gt 0.0357
_refine_ls_shift/su_max 0.001
_refine_ls_shift/su_mean 0.000
_refine_ls_structure_factor_coef Fsqd
_refine_ls_weighting_details 'calc w=1/[\s^2^(Fo^2^)+(0.0350P)^2^+18.4637P] where P=(Fo^2^+2Fc^2^)/3'
_refine_ls_weighting_scheme calc
_refine_ls_wR_factor_gt 0.0812
_refine_ls_wR_factor_ref 0.0878
_reflns_number_gt 5345
_reflns_number_total 6386
_reflns_threshold_expression >2sigma(I)
_cod_data_source_file c3cc39173f.txt
_cod_data_source_block www4
_cod_original_sg_symbol_H-M 'P 21/c'
_cod_database_code 7109126
_diffrn_reflns_av_uniti/neti 0.0381

loop_
_symmetry_equiv_pos_as_xyz
'x, y, z'
'-x, y+1/2, -z+1/2'
'-x, -y, -z'
'x, -y-1/2, z-1/2'

loop_
_atom_site_label
_atom_site_type_symbol
_atom_site_fract_x
_atom_site_fract_y
_atom_site_fract_z
_atom_site_U_iso_or_equiv
_atom_site_adp_type
_atom_site_occupancy
_atom_site_symmetry_multiplicity
_atom_site_calc_flag
_atom_site_refinement_flags
_atom_site_disorder_assembly
_atom_site_disorder_group
Tb1 Tb 0.25667(2) 0.490474(18) 0.486903(12) 0.01159(9) Uani 1 1 d . . .
Cu1 Cu 0.01277(6) 0.39807(5) 0.52781(3) 0.01615(16) Uani 1 1 d . . .
Cu2A Cu 0.6141(5) 0.3157(3) 0.2446(2) 0.0320(9) Uani 0.50 1 d PU . 1
Cu2B Cu 0.6219(4) 0.2855(3) 0.2571(2) 0.0289(9) Uani 0.50 1 d PU . 2
Cu3A Cu 0.5060(8) 0.0008(8) 0.5127(2) 0.015(3) Uani 0.40 1 d PU . 1
Cu3B Cu 0.481(3) -0.002(3) 0.4629(10) 0.016(4) Uani 0.10 1 d PU . 2
I1A I 0.0725(3) 0.5581(3) 0.1714(2) 0.0713(7) Uani 0.50 1 d P A 1
I2A I 0.3456(2) 0.59602(18) 0.17559(17) 0.0749(8) Uani 0.40 1 d P B 1
I3A I 0.58769(17) 0.56763(13) 0.17184(10) 0.0621(5) Uani 0.50 1 d P B 1
I4A I 0.8170(3) 0.5691(4) 0.1747(3) 0.0868(10) Uani 0.50 1 d P B 1
I1B I 0.1050(3) 0.5473(5) 0.1680(3) 0.0990(13) Uani 0.50 1 d P C 2
I2B I 0.33432(15) 0.54763(14) 0.17289(9) 0.0681(4) Uani 0.60 1 d P C 2
I3B I 0.57952(15) 0.51544(15) 0.17034(11) 0.0692(5) Uani 0.50 1 d P . 2
I4B I 0.8515(3) 0.5511(3) 0.1744(2) 0.0705(7) Uani 0.50 1 d P D 2
C1 C 0.3903(6) 0.2833(6) 0.2265(3) 0.0386(18) Uani 1 1 d . . .
C2 C 0.2808(7) 0.2895(8) 0.2280(4) 0.061(2) Uani 1 1 d U . .
H2A H 0.2242 0.2652 0.1955 0.074 Uiso 1 1 calc R . .
C3 C 0.2560(7) 0.3323(7) 0.2784(4) 0.055(2) Uani 1 1 d U . .
H3A H 0.1822 0.3361 0.2806 0.066 Uiso 1 1 calc R . .
C4 C 0.3395(5) 0.3692(5) 0.3250(3) 0.0301(16) Uani 1 1 d . . .
C5 C 0.4484(5) 0.3635(5) 0.3200(3) 0.0302(16) Uani 1 1 d . . .
H5A H 0.5059 0.3897 0.3512 0.036 Uiso 1 1 calc R . .
C6 C 0.4265(6) 0.2355(6) 0.1746(3) 0.0391(19) Uani 1 1 d . . .
C7 C 0.3100(5) 0.4136(5) 0.3800(3) 0.0224(14) Uani 1 1 d . . .
C8 C 0.1545(5) 0.8213(6) 0.2350(3) 0.0348(17) Uani 1 1 d . . .
C9 C 0.0502(7) 0.8159(7) 0.2425(4) 0.052(2) Uani 1 1 d U . .
H9A H -0.0094 0.8459 0.2145 0.063 Uiso 1 1 calc R . .
C10 C 0.0334(6) 0.7646(7) 0.2930(4) 0.053(2) Uani 1 1 d . . .
H10A H -0.0375 0.7608 0.2998 0.063 Uiso 1 1 calc R . .
C11 C 0.1228(5) 0.7197(5) 0.3326(3) 0.0259(14) Uani 1 1 d . . .
C12 C 0.2271(5) 0.7292(5) 0.3218(3) 0.0309(16) Uani 1 1 d . . .
H12A H 0.2884 0.7000 0.3490 0.037 Uiso 1 1 calc R . .
C13 C 0.1845(6) 0.8722(6) 0.1821(3) 0.0372(17) Uani 1 1 d U . .
C14 C 0.1113(5) 0.6607(4) 0.3872(3) 0.0214(13) Uani 1 1 d . . .
C15 C 0.2809(6) -0.0346(5) 0.4987(4) 0.0333(17) Uani 1 1 d . . .
C16 C 0.1731(6) -0.0215(5) 0.4986(5) 0.048(2) Uani 1 1 d . . .
H16A H 0.1261 -0.0755 0.4972 0.057 Uiso 1 1 calc R . .
C17 C 0.1332(6) 0.0735(5) 0.5006(4) 0.044(2) Uani 1 1 d . . .
H17A H 0.0597 0.0840 0.5022 0.053 Uiso 1 1 calc R . .
C18 C 0.2022(5) 0.1515(4) 0.5003(3) 0.0258(14) Uani 1 1 d . . .
C19 C 0.3120(6) 0.1339(4) 0.5001(4) 0.0356(18) Uani 1 1 d . . .
H19A H 0.3599 0.1868 0.5002 0.043 Uiso 1 1 calc R . .
C20 C 0.1651(5) 0.2571(4) 0.5012(3) 0.0217(13) Uani 1 1 d . . .
C21 C 0.3361(6) -0.1326(5) 0.4972(4) 0.0378(19) Uani 1 1 d . . .
N1 N 0.4732(4) 0.3209(4) 0.2709(3) 0.0308(13) Uani 1 1 d . . .
N2 N 0.2426(4) 0.7789(4) 0.2736(3) 0.0311(14) Uani 1 1 d . . .
N3 N 0.3502(5) 0.0421(4) 0.4998(3) 0.0406(17) Uani 1 1 d . . .
O1 O 0.5291(4) 0.2359(4) 0.1786(2) 0.0473(14) Uani 1 1 d U . .
O2 O 0.3548(4) 0.1982(4) 0.1317(2) 0.0506(15) Uani 1 1 d U . .
O3 O 0.3874(3) 0.4470(4) 0.4242(2) 0.0317(11) Uani 1 1 d . . .
O4 O 0.2106(3) 0.4157(3) 0.3813(2) 0.0276(10) Uani 1 1 d . . .
O5 O 0.1115(5) 0.9170(5) 0.1443(3) 0.0613(16) Uani 1 1 d U . .
O6 O 0.2842(4) 0.8681(4) 0.1796(2) 0.0414(13) Uani 1 1 d U . .
O7 O 0.1959(3) 0.6143(3) 0.41512(19) 0.0235(10) Uani 1 1 d . . .
O8 O 0.0177(4) 0.6629(3) 0.3996(2) 0.0319(11) Uani 1 1 d . . .
O9 O 0.2817(4) -0.2092(3) 0.4955(3) 0.0484(14) Uani 1 1 d U . .
O10 O 0.4377(4) -0.1313(4) 0.4974(3) 0.0529(15) Uani 1 1 d U . .
O11 O 0.0688(4) 0.2706(3) 0.5083(2) 0.0308(11) Uani 1 1 d . . .
O12 O 0.2331(3) 0.3216(3) 0.4949(2) 0.0226(10) Uani 1 1 d . . .
O13 O 0.0575(3) 0.4740(3) 0.46257(17) 0.0134(8) Uani 1 1 d . . .
H9 H 0.0344 0.4446 0.4209 0.020 Uiso 1 1 d R . .
O1W O 0.3981(4) 0.6181(3) 0.5097(3) 0.0389(13) Uani 1 1 d . . .
H1 H 0.3989 0.6545 0.4716 0.058 Uiso 1 1 d R . .
H2 H 0.3804 0.6643 0.5400 0.058 Uiso 1 1 d R . .
O2W O 0.4239(4) 0.4306(4) 0.5590(2) 0.0391(13) Uani 1 1 d . . .
H3 H 0.4881 0.4727 0.5566 0.059 Uiso 1 1 d R . .
H4 H 0.4138 0.4327 0.6013 0.059 Uiso 1 1 d R . .
O3W O 0.2027(4) 0.4469(3) 0.5846(2) 0.0286(10) Uani 1 1 d . . .
H5 H 0.2042 0.5037 0.6125 0.043 Uiso 1 1 d R . .
H6 H 0.2471 0.3920 0.6077 0.043 Uiso 1 1 d R . .
O4W O 0.1808(4) 0.6354(3) 0.5342(2) 0.0325(11) Uani 1 1 d . . .
H7 H 0.2103 0.7003 0.5255 0.049 Uiso 1 1 d R . .
H8 H 0.1894 0.6286 0.5790 0.049 Uiso 1 1 d R . .

loop_
_atom_site_aniso_label
_atom_site_aniso_U_11
_atom_site_aniso_U_22
_atom_site_aniso_U_33
_atom_site_aniso_U_23
_atom_site_aniso_U_13
_atom_site_aniso_U_12
Tb1 0.00985(14) 0.01251(14) 0.01430(15) 0.00075(11) 0.00655(10) 0.00072(10)
Cu1 0.0156(4) 0.0134(3) 0.0241(4) 0.0066(3) 0.0134(3) 0.0037(3)
Cu2A 0.0201(12) 0.049(2) 0.0317(19) -0.0226(15) 0.0147(12) -0.0049(15)
Cu2B 0.0175(12) 0.0442(19) 0.0296(17) -0.0184(13) 0.0146(11) -0.0036(14)
Cu3A 0.014(4) 0.0120(10) 0.023(9) -0.003(8) 0.009(7) 0.002(2)
Cu3B 0.017(6) 0.018(4) 0.016(10) -0.001(8) 0.008(7) 0.003(4)
I1A 0.0494(19) 0.0886(15) 0.0795(13) -0.0065(10) 0.0229(13) -0.0040(14)
I2A 0.0423(10) 0.0682(15) 0.122(2) -0.0248(16) 0.0356(11) -0.0165(12)
I3A 0.0504(9) 0.0657(11) 0.0741(10) -0.0015(11) 0.0230(7) 0.0031(9)
I4A 0.0498(19) 0.118(2) 0.0998(16) 0.0033(15) 0.0316(16) 0.0155(14)
I1B 0.0478(19) 0.129(2) 0.129(2) -0.0142(15) 0.0395(16) 0.0072(16)
I2B 0.0466(8) 0.0893(12) 0.0703(9) -0.0014(10) 0.0188(6) 0.0056(9)
I3B 0.0360(7) 0.0839(13) 0.0930(12) 0.0052(13) 0.0262(7) -0.0020(10)
I4B 0.0537(19) 0.0861(16) 0.0763(12) 0.0087(11) 0.0253(15) 0.0054(13)
C1 0.022(4) 0.063(5) 0.033(4) -0.026(4) 0.010(3) -0.009(3)
C2 0.044(4) 0.091(5) 0.050(4) -0.037(4) 0.012(3) -0.004(4)
C3 0.033(3) 0.084(5) 0.055(4) -0.029(4) 0.021(3) -0.004(3)
C4 0.021(3) 0.049(4) 0.024(4) -0.017(3) 0.012(3) -0.003(3)
C5 0.020(3) 0.043(4) 0.029(4) -0.021(3) 0.009(3) -0.004(3)
C6 0.022(4) 0.065(5) 0.033(4) -0.029(4) 0.010(3) -0.008(3)
C7 0.021(3) 0.026(3) 0.021(3) -0.004(3) 0.007(3) 0.000(3)
C8 0.021(3) 0.057(5) 0.027(4) 0.025(3) 0.008(3) 0.007(3)
C9 0.038(4) 0.074(4) 0.046(4) 0.031(3) 0.014(3) 0.009(3)
C10 0.019(4) 0.091(7) 0.051(5) 0.046(5) 0.015(3) 0.010(4)
C11 0.019(3) 0.033(3) 0.029(4) 0.014(3) 0.012(3) 0.004(3)
C12 0.021(3) 0.050(4) 0.023(4) 0.022(3) 0.009(3) 0.006(3)
C13 0.029(3) 0.055(4) 0.028(3) 0.024(3) 0.009(3) 0.004(3)
C14 0.021(3) 0.019(3) 0.026(4) 0.008(3) 0.010(3) 0.002(2)
C15 0.026(4) 0.016(3) 0.062(5) 0.000(3) 0.018(3) 0.000(3)
C16 0.026(4) 0.015(3) 0.109(8) 0.001(4) 0.029(4) -0.003(3)
C17 0.024(4) 0.018(3) 0.099(7) -0.003(4) 0.030(4) 0.002(3)
C18 0.023(3) 0.017(3) 0.043(4) 0.003(3) 0.019(3) 0.003(3)
C19 0.030(4) 0.010(3) 0.074(6) 0.004(3) 0.028(4) -0.001(3)
C20 0.023(3) 0.013(3) 0.032(4) 0.000(3) 0.013(3) 0.004(2)
C21 0.023(4) 0.014(3) 0.082(6) 0.002(3) 0.025(4) 0.001(3)
N1 0.020(3) 0.046(3) 0.029(3) -0.018(3) 0.011(2) -0.002(2)
N2 0.018(3) 0.051(4) 0.027(3) 0.022(3) 0.013(2) 0.006(3)
N3 0.023(3) 0.017(3) 0.091(5) 0.005(3) 0.029(3) 0.002(2)
O1 0.031(3) 0.072(3) 0.044(3) -0.033(3) 0.019(2) -0.007(2)
O2 0.036(3) 0.073(3) 0.046(3) -0.036(3) 0.015(2) -0.011(2)
O3 0.016(2) 0.054(3) 0.028(3) -0.021(2) 0.0121(19) -0.005(2)
O4 0.017(2) 0.043(3) 0.028(3) -0.013(2) 0.0139(19) -0.0032(19)
O5 0.054(2) 0.074(2) 0.057(2) 0.0199(19) 0.0186(18) 0.0007(18)
O6 0.030(2) 0.065(3) 0.033(3) 0.027(2) 0.017(2) 0.006(2)
O7 0.018(2) 0.029(2) 0.026(2) 0.0164(19) 0.0118(18) 0.0052(18)
O8 0.023(2) 0.041(3) 0.039(3) 0.025(2) 0.020(2) 0.011(2)
O9 0.041(3) 0.023(2) 0.086(4) -0.001(2) 0.025(3) -0.001(2)
O10 0.036(3) 0.024(2) 0.104(4) 0.000(3) 0.028(3) 0.002(2)
O11 0.025(2) 0.013(2) 0.063(3) 0.003(2) 0.026(2) 0.0037(18)
O12 0.021(2) 0.0124(19) 0.038(3) 0.0012(18) 0.015(2) 0.0015(17)
O13 0.0129(19) 0.0143(19) 0.015(2) -0.0002(15) 0.0073(16) 0.0006(15)
O1W 0.023(2) 0.016(2) 0.075(4) -0.002(2) 0.007(2) -0.0020(19)
O2W 0.019(2) 0.056(3) 0.039(3) 0.026(3) 0.001(2) -0.006(2)
O3W 0.033(3) 0.032(2) 0.025(3) 0.005(2) 0.015(2) 0.010(2)
O4W 0.046(3) 0.019(2) 0.042(3) -0.004(2) 0.027(2) -0.006(2)

loop_
_atom_type_symbol
_atom_type_description
_atom_type_scat_dispersion_real
_atom_type_scat_dispersion_imag
_atom_type_scat_source
C C 0.0033 0.0016 'International Tables Vol C Tables 4.2.6.8 and 6.1.1.4'
H H 0.0000 0.0000 'International Tables Vol C Tables 4.2.6.8 and 6.1.1.4'
Cu Cu 0.3201 1.2651 'International Tables Vol C Tables 4.2.6.8 and 6.1.1.4'
I I -0.4742 1.8119 'International Tables Vol C Tables 4.2.6.8 and 6.1.1.4'
N N 0.0061 0.0033 'International Tables Vol C Tables 4.2.6.8 and 6.1.1.4'
O O 0.0106 0.0060 'International Tables Vol C Tables 4.2.6.8 and 6.1.1.4'
Tb Tb -0.1723 4.1537 'International Tables Vol C Tables 4.2.6.8 and 6.1.1.4'

loop_
_geom_angle_atom_site_label_1
_geom_angle_atom_site_label_2
_geom_angle_atom_site_label_3
_geom_angle
_geom_angle_site_symmetry_1
_geom_angle_site_symmetry_3
O7 Tb1 O12 138.12(15) . .
O7 Tb1 O13 77.21(13) . .
O12 Tb1 O13 77.44(13) . .
O7 Tb1 O2W 141.15(15) . .
O12 Tb1 O2W 73.73(16) . .
O13 Tb1 O2W 140.82(14) . .
O7 Tb1 O1W 73.49(16) . .
O12 Tb1 O1W 141.96(14) . .
O13 Tb1 O1W 139.56(13) . .
O2W Tb1 O1W 69.56(16) . .
O7 Tb1 O3 85.35(16) . .
O12 Tb1 O3 85.58(15) . .
O13 Tb1 O3 129.35(13) . .
O2W Tb1 O3 74.25(17) . .
O1W Tb1 O3 75.35(17) . .
O7 Tb1 O4 71.37(15) . .
O12 Tb1 O4 70.84(15) . .
O13 Tb1 O4 77.14(13) . .
O2W Tb1 O4 116.40(17) . .
O1W Tb1 O4 117.67(17) . .
O3 Tb1 O4 52.21(14) . .
O7 Tb1 O3W 131.60(14) . .
O12 Tb1 O3W 68.59(15) . .
O13 Tb1 O3W 71.80(13) . .
O2W Tb1 O3W 73.27(15) . .
O1W Tb1 O3W 108.87(18) . .
O3 Tb1 O3W 142.94(15) . .
O4 Tb1 O3W 132.97(15) . .
O7 Tb1 O4W 68.89(15) . .
O12 Tb1 O4W 131.80(14) . .
O13 Tb1 O4W 72.29(14) . .
O2W Tb1 O4W 109.06(18) . .
O1W Tb1 O4W 71.48(15) . .
O3 Tb1 O4W 142.46(15) . .
O4 Tb1 O4W 133.96(15) . .
O3W Tb1 O4W 66.78(14) . .
O7 Tb1 C7 77.44(16) . .
O12 Tb1 C7 76.43(16) . .
O13 Tb1 C7 102.90(15) . .
O2W Tb1 C7 95.56(18) . .
O1W Tb1 C7 97.30(18) . .
O3 Tb1 C7 26.46(15) . .
O4 Tb1 C7 25.76(15) . .
O3W Tb1 C7 144.96(16) . .
O4W Tb1 C7 146.25(16) . .
O8 Cu1 O11 88.20(19) 3_566 .
O8 Cu1 O13 95.46(17) 3_566 3_566
O11 Cu1 O13 172.90(18) . 3_566
O8 Cu1 O13 171.60(19) 3_566 .
O11 Cu1 O13 96.34(17) . .
O13 Cu1 O13 80.81(16) 3_566 .
O8 Cu1 Cu1 135.47(14) 3_566 3_566
O11 Cu1 Cu1 136.33(14) . 3_566
O13 Cu1 Cu1 40.47(11) 3_566 3_566
O13 Cu1 Cu1 40.34(10) . 3_566
O1 Cu2A O6 166.7(3) . 2_645
O1 Cu2A N1 84.3(3) . .
O6 Cu2A N1 98.3(3) 2_645 .
O1 Cu2A N2 92.3(3) . 2_645
O6 Cu2A N2 82.2(3) 2_645 2_645
N1 Cu2A N2 166.6(3) . 2_645
O6 Cu2B O1 163.3(3) 2_645 .
O6 Cu2B N2 83.1(3) 2_645 2_645
O1 Cu2B N2 91.3(3) . 2_645
O6 Cu2B N1 98.5(3) 2_645 .
O1 Cu2B N1 82.7(3) . .
N2 Cu2B N1 164.4(3) 2_645 .
Cu3A Cu3A O10 86(2) 3_656 3_656
Cu3A Cu3A N3 82(2) 3_656 .
O10 Cu3A N3 95.3(5) 3_656 .
Cu3A Cu3A N3 81(2) 3_656 3_656
O10 Cu3A N3 83.5(4) 3_656 3_656
N3 Cu3A N3 163.9(3) . 3_656
Cu3A Cu3A O10 78(2) 3_656 .
O10 Cu3A O10 163.9(3) 3_656 .
N3 Cu3A O10 82.7(4) . .
N3 Cu3A O10 94.0(5) 3_656 .
Cu3B Cu3B O10 71(2) 3_656 .
Cu3B Cu3B N3 68(2) 3_656 .
O10 Cu3B N3 77.8(11) . .
Cu3B Cu3B N3 67(2) 3_656 3_656
O10 Cu3B N3 87.6(12) . 3_656
N3 Cu3B N3 134.9(11) . 3_656
Cu3B Cu3B O10 64(2) 3_656 3_656
O10 Cu3B O10 134.9(11) . 3_656
N3 Cu3B O10 85.6(12) . 3_656
N3 Cu3B O10 75.1(10) 3_656 3_656
Cu3B Cu3B I3B 173(3) 3_656 2_645
O10 Cu3B I3B 116.0(12) . 2_645
N3 Cu3B I3B 111.5(11) . 2_645
N3 Cu3B I3B 113.2(12) 3_656 2_645
O10 Cu3B I3B 109.1(12) 3_656 2_645
I4A I3A I2A 171.84(14) . .
I1B I2B I3B 171.18(15) . .
Cu3B I3B I2B 92.2(7) 2_655 .
N1 C1 C2 122.4(7) . .
N1 C1 C6 114.8(6) . .
C2 C1 C6 122.8(6) . .
C1 C2 C3 118.6(8) . .
C1 C2 H2A 120.7 . .
C3 C2 H2A 120.7 . .
C4 C3 C2 120.1(8) . .
C4 C3 H3A 119.9 . .
C2 C3 H3A 119.9 . .
C3 C4 C5 118.5(6) . .
C3 C4 C7 118.8(6) . .
C5 C4 C7 122.6(6) . .
N1 C5 C4 121.6(6) . .
N1 C5 H5A 119.2 . .
C4 C5 H5A 119.2 . .
O2 C6 O1 124.7(6) . .
O2 C6 C1 118.9(6) . .
O1 C6 C1 116.3(6) . .
O4 C7 O3 121.8(6) . .
O4 C7 C4 118.9(5) . .
O3 C7 C4 119.3(5) . .
O4 C7 Tb1 61.5(3) . .
O3 C7 Tb1 60.3(3) . .
C4 C7 Tb1 177.7(5) . .
N2 C8 C9 123.0(6) . .
N2 C8 C13 112.6(6) . .
C9 C8 C13 124.4(6) . .
C8 C9 C10 118.6(7) . .
C8 C9 H9A 120.7 . .
C10 C9 H9A 120.7 . .
C11 C10 C9 119.0(7) . .
C11 C10 H10A 120.5 . .
C9 C10 H10A 120.5 . .
C10 C11 C12 118.6(6) . .
C10 C11 C14 122.4(6) . .
C12 C11 C14 119.0(5) . .
N2 C12 C11 122.0(6) . .
N2 C12 H12A 119.0 . .
C11 C12 H12A 119.0 . .
O5 C13 O6 123.2(7) . .
O5 C13 C8 119.1(7) . .
O6 C13 C8 117.7(6) . .
O7 C14 O8 127.1(6) . .
O7 C14 C11 115.9(5) . .
O8 C14 C11 117.1(5) . .
N3 C15 C16 121.7(6) . .
N3 C15 C21 113.2(6) . .
C16 C15 C21 125.1(6) . .
C15 C16 C17 119.0(6) . .
C15 C16 H16A 120.5 . .
C17 C16 H16A 120.5 . .
C18 C17 C16 119.5(6) . .
C18 C17 H17A 120.2 . .
C16 C17 H17A 120.2 . .
C17 C18 C19 119.1(6) . .
C17 C18 C20 123.0(6) . .
C19 C18 C20 117.9(5) . .
N3 C19 C18 120.8(6) . .
N3 C19 H19A 119.6 . .
C18 C19 H19A 119.6 . .
O12 C20 O11 127.1(5) . .
O12 C20 C18 116.6(5) . .
O11 C20 C18 116.3(5) . .
O9 C21 O10 123.3(6) . .
O9 C21 C15 120.0(6) . .
O10 C21 C15 116.7(6) . .
C1 N1 C5 118.7(6) . .
C1 N1 Cu2A 109.3(5) . .
C5 N1 Cu2A 131.5(5) . .
C1 N1 Cu2B 110.7(5) . .
C5 N1 Cu2B 130.0(5) . .
Cu2A N1 Cu2B 14.16(17) . .
C12 N2 C8 118.7(6) . .
C12 N2 Cu2B 128.5(5) . 2_655
C8 N2 Cu2B 112.3(5) . 2_655
C12 N2 Cu2A 128.3(5) . 2_655
C8 N2 Cu2A 112.4(4) . 2_655
Cu2B N2 Cu2A 14.26(17) 2_655 2_655
C19 N3 C15 119.9(6) . .
C19 N3 Cu3A 127.1(6) . .
C15 N3 Cu3A 112.4(5) . .
C19 N3 Cu3A 127.9(6) . 3_656
C15 N3 Cu3A 111.5(5) . 3_656
Cu3A N3 Cu3A 16.1(3) . 3_656
C19 N3 Cu3B 125.6(11) . .
C15 N3 Cu3B 109.2(11) . .
Cu3A N3 Cu3B 30.8(7) . .
Cu3A N3 Cu3B 14.6(5) 3_656 .
C19 N3 Cu3B 123.7(11) . 3_656
C15 N3 Cu3B 111.6(11) . 3_656
Cu3A N3 Cu3B 14.3(5) . 3_656
Cu3A N3 Cu3B 30.5(7) 3_656 3_656
Cu3B N3 Cu3B 45.1(11) . 3_656
C6 O1 Cu2A 113.8(5) . .
C6 O1 Cu2B 114.5(5) . .
Cu2A O1 Cu2B 14.53(17) . .
C7 O3 Tb1 93.3(4) . .
C7 O4 Tb1 92.7(4) . .
C13 O6 Cu2B 113.7(4) . 2_655
C13 O6 Cu2A 113.2(4) . 2_655
Cu2B O6 Cu2A 14.41(17) 2_655 2_655
C14 O7 Tb1 143.0(4) . .
C14 O8 Cu1 124.2(4) . 3_566
C21 O10 Cu3A 113.7(5) . 3_656
C21 O10 Cu3A 113.4(5) . .
Cu3A O10 Cu3A 16.1(3) 3_656 .
C21 O10 Cu3B 111.7(10) . .
Cu3A O10 Cu3B 15.0(5) 3_656 .
Cu3A O10 Cu3B 31.1(7) . .
C21 O10 Cu3B 112.0(10) . 3_656
Cu3A O10 Cu3B 30.1(7) 3_656 3_656
Cu3A O10 Cu3B 14.0(5) . 3_656
Cu3B O10 Cu3B 45.1(11) . 3_656
C20 O11 Cu1 124.1(4) . .
C20 O12 Tb1 143.4(4) . .
Cu1 O13 Cu1 99.19(16) 3_566 .
Cu1 O13 Tb1 110.44(16) 3_566 .
Cu1 O13 Tb1 110.35(16) . .
Cu1 O13 H9 115.4 3_566 .
Cu1 O13 H9 115.0 . .
Tb1 O13 H9 106.4 . .
Tb1 O1W H1 110.0 . .
Tb1 O1W H2 108.7 . .
H1 O1W H2 109.5 . .
Tb1 O2W H3 109.4 . .
Tb1 O2W H4 109.6 . .
H3 O2W H4 109.7 . .
Tb1 O3W H5 113.7 . .
Tb1 O3W H6 113.4 . .
H5 O3W H6 109.7 . .
Tb1 O4W H7 114.3 . .
Tb1 O4W H8 113.7 . .
H7 O4W H8 109.6 . .

loop_
_geom_bond_atom_site_label_1
_geom_bond_atom_site_label_2
_geom_bond_distance
_geom_bond_site_symmetry_2
Tb1 O7 2.313(4) .
Tb1 O12 2.321(4) .
Tb1 O13 2.394(4) .
Tb1 O2W 2.414(4) .
Tb1 O1W 2.420(4) .
Tb1 O3 2.476(4) .
Tb1 O4 2.505(4) .
Tb1 O3W 2.523(4) .
Tb1 O4W 2.527(4) .
Tb1 C7 2.847(6) .
Cu1 O8 1.950(4) 3_566
Cu1 O11 1.953(4) .
Cu1 O13 1.977(4) 3_566
Cu1 O13 1.983(4) .
Cu1 Cu1 3.0153(13) 3_566
Cu2A O1 1.914(7) .
Cu2A O6 1.969(7) 2_645
Cu2A N1 1.982(8) .
Cu2A N2 1.984(7) 2_645
Cu2B O6 1.942(7) 2_645
Cu2B O1 1.956(7) .
Cu2B N2 1.974(8) 2_645
Cu2B N1 2.002(8) .
Cu3A Cu3A 0.550(9) 3_656
Cu3A O10 1.936(12) 3_656
Cu3A N3 1.956(11) .
Cu3A N3 1.961(11) 3_656
Cu3A O10 1.972(12) .
Cu3B Cu3B 1.61(4) 3_656
Cu3B O10 2.04(3) .
Cu3B N3 2.09(3) .
Cu3B N3 2.11(3) 3_656
Cu3B O10 2.15(3) 3_656
Cu3B I3B 2.90(2) 2_645
I2A I3A 3.044(3) .
I3A I4A 2.823(4) .
I1B I2B 2.812(4) .
I2B I3B 3.081(3) .
I3B Cu3B 2.90(2) 2_655
C1 N1 1.333(8) .
C1 C2 1.367(11) .
C1 C6 1.501(9) .
C2 C3 1.376(11) .
C2 H2A 0.9300 .
C3 C4 1.361(10) .
C3 H3A 0.9300 .
C4 C5 1.385(9) .
C4 C7 1.501(9) .
C5 N1 1.347(8) .
C5 H5A 0.9300 .
C6 O2 1.236(8) .
C6 O1 1.250(8) .
C7 O4 1.238(7) .
C7 O3 1.270(7) .
C8 N2 1.335(8) .
C8 C9 1.347(10) .
C8 C13 1.502(9) .
C9 C10 1.390(10) .
C9 H9A 0.9300 .
C10 C11 1.371(9) .
C10 H10A 0.9300 .
C11 C12 1.381(9) .
C11 C14 1.500(8) .
C12 N2 1.329(8) .
C12 H12A 0.9300 .
C13 O5 1.228(8) .
C13 O6 1.252(8) .
C14 O7 1.243(7) .
C14 O8 1.261(7) .
C15 N3 1.343(8) .
C15 C16 1.346(10) .
C15 C21 1.498(9) .
C16 C17 1.385(9) .
C16 H16A 0.9300 .
C17 C18 1.360(9) .
C17 H17A 0.9300 .
C18 C19 1.381(9) .
C18 C20 1.506(8) .
C19 N3 1.332(8) .
C19 H19A 0.9300 .
C20 O12 1.247(7) .
C20 O11 1.256(7) .
C21 O9 1.233(8) .
C21 O10 1.257(8) .
N2 Cu2B 1.974(8) 2_655
N2 Cu2A 1.984(8) 2_655
N3 Cu3A 1.961(11) 3_656
N3 Cu3B 2.11(3) 3_656
O6 Cu2B 1.942(7) 2_655
O6 Cu2A 1.969(7) 2_655
O8 Cu1 1.950(4) 3_566
O10 Cu3A 1.936(12) 3_656
O10 Cu3B 2.15(3) 3_656
O13 Cu1 1.977(4) 3_566
O13 H9 0.9876 .
O1W H1 0.9894 .
O1W H2 0.9908 .
O2W H3 0.9913 .
O2W H4 0.9896 .
O3W H5 0.9900 .
O3W H6 0.9891 .
O4W H7 0.9909 .
O4W H8 0.9885 .

loop_
_geom_hbond_atom_site_label_D
_geom_hbond_atom_site_label_H
_geom_hbond_atom_site_label_A
_geom_hbond_distance_DH
_geom_hbond_distance_HA
_geom_hbond_distance_DA
_geom_hbond_angle_DHA
_geom_hbond_site_symmetry_A
C12 H12A O1 0.93 2.54 3.020(8) 112.6 2_655
C19 H19A O10 0.93 2.60 3.084(8) 112.7 3_656
O13 H9 O5 0.99 2.04 2.851(7) 137.5 2_545
O1W H2 O9 0.99 2.19 2.724(6) 112.2 1_565
O2W H3 O3 0.99 1.84 2.810(6) 163.9 3_666
O2W H4 O2 0.99 2.10 2.677(7) 115.3 4_566
O3W H5 O5 0.99 1.85 2.694(7) 141.8 4_576
O3W H5 O6 0.99 2.34 3.278(7) 156.8 4_576
O3W H6 O2 0.99 1.79 2.739(7) 160.6 4_566
O4W H7 O9 0.99 1.75 2.705(7) 161.6 1_565
O4W H8 O5 0.99 2.05 2.907(8) 144.1 4_576
O4W H8 O6 0.99 2.26 3.183(7) 155.0 4_576
